data_4060187
_journal_name_full Organometallics
_journal_year 2005
_chemical_formula_sum 'C32 H57 Al Cl Y'
_chemical_formula_weight 593.12
_space_group_IT_number 14
_symmetry_cell_setting monoclinic
_symmetry_space_group_name_Hall '-P 2ybc'
_symmetry_space_group_name_H-M 'P 1 21/c 1'
_atom_sites_solution_hydrogens geom
_atom_sites_solution_primary direct
_atom_sites_solution_secondary difmap
_cell_angle_alpha 90.00
_cell_angle_beta 108.3530(10)
_cell_angle_gamma 90.00
_cell_formula_units_Z 4
_cell_length_a 17.5839(7)
_cell_length_b 8.8091(3)
_cell_length_c 22.9626(9)
_cell_measurement_reflns_used ?
_cell_measurement_temperature 183(2)
_cell_measurement_theta_max ?
_cell_measurement_theta_min ?
_cell_volume 3375.9(2)
_diffrn_ambient_temperature 183(2)
_diffrn_detector_area_resol_mean ?
_diffrn_measurement_device_type 'CCD area detector'
_diffrn_measurement_method 'omega scans'
_diffrn_radiation_monochromator graphite
_diffrn_radiation_source 'sealed tube'
_diffrn_radiation_type MoK\a
_diffrn_radiation_wavelength 0.71073
_diffrn_reflns_av_R_equivalents 0.0427
_diffrn_reflns_av_sigmaI/netI 0.0361
_diffrn_reflns_limit_h_max 21
_diffrn_reflns_limit_h_min -21
_diffrn_reflns_limit_k_max 11
_diffrn_reflns_limit_k_min -11
_diffrn_reflns_limit_l_max 28
_diffrn_reflns_limit_l_min -28
_diffrn_reflns_number 31732
_diffrn_reflns_theta_max 26.37
_diffrn_reflns_theta_min 2.44
_diffrn_standards_decay_% '< 1.0'
_diffrn_standards_interval_count 'initial 50 frames recollected'
_diffrn_standards_interval_time ?
_diffrn_standards_number '50 frames'
_exptl_absorpt_coefficient_mu 1.850
_exptl_absorpt_correction_T_max 0.7818
_exptl_absorpt_correction_T_min 0.5804
_exptl_absorpt_correction_type multi-scan
_exptl_absorpt_process_details 'Bruker SADABS'
_exptl_crystal_colour colorless
_exptl_crystal_density_diffrn 1.167
_exptl_crystal_density_meas ?
_exptl_crystal_density_method 'not measured'
_exptl_crystal_description needle
_exptl_crystal_F_000 1272
_exptl_crystal_size_max 0.33
_exptl_crystal_size_mid 0.16
_exptl_crystal_size_min 0.14
_refine_ls_extinction_coef ?
_refine_ls_extinction_method none
_refine_ls_goodness_of_fit_ref 1.044
_refine_ls_hydrogen_treatment constr
_refine_ls_matrix_type full
_refine_ls_number_parameters 316
_refine_ls_number_reflns 6884
_refine_ls_number_restraints 0
_refine_ls_restrained_S_all 1.044
_refine_ls_R_factor_all 0.0538
_refine_ls_R_factor_gt 0.0380
_refine_ls_shift/su_max 0.000
_refine_ls_shift/su_mean 0.000
_refine_ls_structure_factor_coef Fsqd
_refine_ls_weighting_details 'calc w=1/[\s^2^(Fo^2^)+(0.0489P)^2^+3.1175P] where P=(Fo^2^+2Fc^2^)/3'
_refine_ls_weighting_scheme calc
_refine_ls_wR_factor_gt 0.0958
_refine_ls_wR_factor_ref 0.1026
_reflns_number_gt 5552
_reflns_number_total 6884
_reflns_threshold_expression >2sigma(I)
_cod_depositor_comments
;
The following automatic conversions were performed:
'_symmetry_cell_setting' value 'Monoclinic' changed to 'monoclinic'
according to '/home/saulius/struct/CIF-dictionaries/cif_core.dic'
dictionary named 'cif_core.dic' version 2.4.1 from 2010-06-29.

Automatic conversion script
Id: cif_fix_enum 1527 2010-12-29 10:47:43Z saulius 

The following automatic conversions were performed:

'_exptl_crystal_density_meas' value 'none' was changed to '?' - the
value is perceived as not measured.

Automatic conversion script
Id: cif_fix_values 3008 2015-01-20 13:52:24Z robertas 
;
_cod_original_sg_symbol_H-M P2(1)/c
_cod_database_code 4060187

loop_
_symmetry_equiv_pos_as_xyz
'x, y, z'
'-x, y+1/2, -z+1/2'
'-x, -y, -z'
'x, -y-1/2, z-1/2'

loop_
_atom_site_label
_atom_site_type_symbol
_atom_site_fract_x
_atom_site_fract_y
_atom_site_fract_z
_atom_site_U_iso_or_equiv
_atom_site_adp_type
_atom_site_occupancy
_atom_site_symmetry_multiplicity
_atom_site_calc_flag
_atom_site_refinement_flags
_atom_site_disorder_assembly
_atom_site_disorder_group
Y1 Y 0.263136(15) 0.42559(3) 0.100747(11) 0.02224(8) Uani 1 1 d . . .
Cl1 Cl 0.30470(4) 0.64727(8) 0.18602(3) 0.03036(16) Uani 1 1 d . . .
Al1 Al 0.25353(5) 0.50879(10) 0.25301(4) 0.0290(2) Uani 1 1 d . . .
C1 C 0.41277(17) 0.3355(4) 0.15485(13) 0.0324(7) Uani 1 1 d . . .
C2 C 0.41586(17) 0.4417(3) 0.10911(14) 0.0343(7) Uani 1 1 d . . .
C3 C 0.37758(17) 0.3758(4) 0.05113(14) 0.0346(7) Uani 1 1 d . . .
C4 C 0.34921(17) 0.2312(4) 0.06067(13) 0.0325(7) Uani 1 1 d . . .
C5 C 0.37154(17) 0.2054(3) 0.12523(14) 0.0326(7) Uani 1 1 d . . .
C6 C 0.4539(2) 0.3522(5) 0.22280(14) 0.0501(9) Uani 1 1 d . . .
H6A H 0.4416 0.2639 0.2442 0.075 Uiso 1 1 calc R . .
H6B H 0.4349 0.4446 0.2375 0.075 Uiso 1 1 calc R . .
H6C H 0.5119 0.3589 0.2309 0.075 Uiso 1 1 calc R . .
C7 C 0.4594(2) 0.5921(4) 0.1200(2) 0.0555(10) Uani 1 1 d . . .
H7A H 0.4524 0.6423 0.0805 0.083 Uiso 1 1 calc R . .
H7B H 0.5165 0.5749 0.1409 0.083 Uiso 1 1 calc R . .
H7C H 0.4374 0.6567 0.1456 0.083 Uiso 1 1 calc R . .
C8 C 0.3835(2) 0.4379(5) -0.00900(16) 0.0596(11) Uani 1 1 d . . .
H8A H 0.3514 0.3747 -0.0430 0.089 Uiso 1 1 calc R . .
H8B H 0.4396 0.4366 -0.0081 0.089 Uiso 1 1 calc R . .
H8C H 0.3633 0.5423 -0.0147 0.089 Uiso 1 1 calc R . .
C9 C 0.3161(2) 0.1089(4) 0.01261(17) 0.0529(10) Uani 1 1 d . . .
H9A H 0.3039 0.1532 -0.0285 0.079 Uiso 1 1 calc R . .
H9B H 0.2671 0.0665 0.0177 0.079 Uiso 1 1 calc R . .
H9C H 0.3560 0.0281 0.0176 0.079 Uiso 1 1 calc R . .
C10 C 0.3629(2) 0.0560(4) 0.15355(19) 0.0529(10) Uani 1 1 d . . .
H10A H 0.3832 0.0648 0.1984 0.079 Uiso 1 1 calc R . .
H10B H 0.3937 -0.0215 0.1400 0.079 Uiso 1 1 calc R . .
H10C H 0.3063 0.0268 0.1408 0.079 Uiso 1 1 calc R . .
C11 C 0.13992(18) 0.6122(3) 0.05352(13) 0.0332(7) Uani 1 1 d . . .
C12 C 0.10411(17) 0.4713(4) 0.05932(12) 0.0324(7) Uani 1 1 d . . .
C13 C 0.12323(17) 0.3658(3) 0.01861(13) 0.0310(6) Uani 1 1 d . . .
C14 C 0.16724(18) 0.4453(4) -0.01349(12) 0.0335(7) Uani 1 1 d . . .
C15 C 0.17933(19) 0.5951(3) 0.00913(13) 0.0350(7) Uani 1 1 d . . .
C16 C 0.1306(2) 0.7606(4) 0.08300(17) 0.0590(11) Uani 1 1 d . . .
H16A H 0.1016 0.7437 0.1125 0.089 Uiso 1 1 calc R . .
H16B H 0.1005 0.8320 0.0514 0.089 Uiso 1 1 calc R . .
H16C H 0.1836 0.8029 0.1043 0.089 Uiso 1 1 calc R . .
C17 C 0.04481(19) 0.4434(5) 0.09327(16) 0.0527(10) Uani 1 1 d . . .
H17A H 0.0430 0.5322 0.1185 0.079 Uiso 1 1 calc R . .
H17B H 0.0613 0.3541 0.1197 0.079 Uiso 1 1 calc R . .
H17C H -0.0084 0.4258 0.0637 0.079 Uiso 1 1 calc R . .
C18 C 0.0921(2) 0.2058(4) 0.00568(18) 0.0555(10) Uani 1 1 d . . .
H18A H 0.1142 0.1589 -0.0242 0.083 Uiso 1 1 calc R . .
H18B H 0.0335 0.2075 -0.0109 0.083 Uiso 1 1 calc R . .
H18C H 0.1085 0.1468 0.0438 0.083 Uiso 1 1 calc R . .
C19 C 0.1804(2) 0.3897(5) -0.07200(15) 0.0550(10) Uani 1 1 d . . .
H19A H 0.1679 0.2812 -0.0772 0.083 Uiso 1 1 calc R . .
H19B H 0.2364 0.4060 -0.0696 0.083 Uiso 1 1 calc R . .
H19C H 0.1454 0.4459 -0.1071 0.083 Uiso 1 1 calc R . .
C20 C 0.2195(3) 0.7240(5) -0.01357(19) 0.0646(12) Uani 1 1 d . . .
H20A H 0.2430 0.6854 -0.0441 0.097 Uiso 1 1 calc R . .
H20B H 0.2618 0.7678 0.0210 0.097 Uiso 1 1 calc R . .
H20C H 0.1797 0.8023 -0.0323 0.097 Uiso 1 1 calc R . .
C21 C 0.22450(16) 0.3146(3) 0.20173(11) 0.0222(5) Uani 1 1 d . . .
H21A H 0.1881 0.3411 0.1605 0.027 Uiso 1 1 calc R . .
H21B H 0.2739 0.2712 0.1966 0.027 Uiso 1 1 calc R . .
C22 C 0.1836(2) 0.1922(3) 0.23022(15) 0.0399(8) Uani 1 1 d . . .
H22 H 0.1392 0.2425 0.2415 0.048 Uiso 1 1 calc R . .
C23 C 0.2422(3) 0.1254(4) 0.28886(17) 0.0610(11) Uani 1 1 d . . .
H23A H 0.2652 0.2074 0.3179 0.091 Uiso 1 1 calc R . .
H23B H 0.2852 0.0716 0.2788 0.091 Uiso 1 1 calc R . .
H23C H 0.2136 0.0543 0.3074 0.091 Uiso 1 1 calc R . .
C24 C 0.1471(3) 0.0646(4) 0.18531(17) 0.0554(10) Uani 1 1 d . . .
H24A H 0.1093 0.1074 0.1480 0.083 Uiso 1 1 calc R . .
H24B H 0.1188 -0.0061 0.2042 0.083 Uiso 1 1 calc R . .
H24C H 0.1897 0.0104 0.1749 0.083 Uiso 1 1 calc R . .
C25 C 0.15867(19) 0.6280(4) 0.25521(14) 0.0366(7) Uani 1 1 d . . .
H25A H 0.1655 0.7326 0.2419 0.044 Uiso 1 1 calc R . .
H25B H 0.1113 0.5847 0.2239 0.044 Uiso 1 1 calc R . .
C26 C 0.1387(2) 0.6396(4) 0.31485(16) 0.0479(8) Uani 1 1 d . . .
H26 H 0.1875 0.6780 0.3471 0.057 Uiso 1 1 calc R . .
C27 C 0.0704(3) 0.7516(5) 0.3104(2) 0.0729(13) Uani 1 1 d . . .
H27A H 0.0601 0.7560 0.3498 0.109 Uiso 1 1 calc R . .
H27B H 0.0219 0.7177 0.2784 0.109 Uiso 1 1 calc R . .
H27C H 0.0856 0.8526 0.3000 0.109 Uiso 1 1 calc R . .
C28 C 0.1173(3) 0.4873(5) 0.33614(19) 0.0639(11) Uani 1 1 d . . .
H28A H 0.1058 0.5003 0.3749 0.096 Uiso 1 1 calc R . .
H28B H 0.1623 0.4170 0.3422 0.096 Uiso 1 1 calc R . .
H28C H 0.0699 0.4462 0.3051 0.096 Uiso 1 1 calc R . .
C29 C 0.3418(2) 0.4853(4) 0.33102(14) 0.0429(8) Uani 1 1 d . . .
H29A H 0.3170 0.4638 0.3633 0.051 Uiso 1 1 calc R . .
H29B H 0.3720 0.3932 0.3270 0.051 Uiso 1 1 calc R . .
C30 C 0.4018(2) 0.6092(5) 0.35473(17) 0.0529(10) Uani 1 1 d . . .
H30 H 0.4351 0.6158 0.3266 0.063 Uiso 1 1 calc R . .
C31 C 0.4590(3) 0.5746(6) 0.41948(19) 0.0854(17) Uani 1 1 d . . .
H31A H 0.4974 0.6581 0.4331 0.128 Uiso 1 1 calc R . .
H31B H 0.4880 0.4801 0.4186 0.128 Uiso 1 1 calc R . .
H31C H 0.4280 0.5637 0.4480 0.128 Uiso 1 1 calc R . .
C32 C 0.3646(2) 0.7659(5) 0.35577(19) 0.0641(12) Uani 1 1 d . . .
H32A H 0.4073 0.8412 0.3711 0.096 Uiso 1 1 calc R . .
H32B H 0.3311 0.7633 0.3827 0.096 Uiso 1 1 calc R . .
H32C H 0.3317 0.7936 0.3141 0.096 Uiso 1 1 calc R . .

loop_
_atom_site_aniso_label
_atom_site_aniso_U_11
_atom_site_aniso_U_22
_atom_site_aniso_U_33
_atom_site_aniso_U_23
_atom_site_aniso_U_13
_atom_site_aniso_U_12
Y1 0.02373(14) 0.02608(14) 0.01699(13) -0.00053(11) 0.00651(9) 0.00040(11)
Cl1 0.0364(4) 0.0305(4) 0.0249(3) -0.0032(3) 0.0107(3) -0.0035(3)
Al1 0.0353(5) 0.0305(5) 0.0222(4) 0.0022(4) 0.0105(4) 0.0062(4)
C1 0.0260(14) 0.0446(18) 0.0262(14) -0.0026(13) 0.0078(12) 0.0095(13)
C2 0.0239(14) 0.0387(17) 0.0418(17) -0.0078(14) 0.0124(13) -0.0024(13)
C3 0.0277(15) 0.0482(18) 0.0316(16) -0.0002(14) 0.0147(12) 0.0019(13)
C4 0.0266(14) 0.0385(17) 0.0333(15) -0.0090(13) 0.0109(12) 0.0023(13)
C5 0.0297(15) 0.0339(16) 0.0372(16) 0.0003(13) 0.0150(13) 0.0071(13)
C6 0.0371(18) 0.075(3) 0.0298(17) -0.0071(17) -0.0009(14) 0.0221(18)
C7 0.0398(19) 0.050(2) 0.082(3) -0.012(2) 0.0269(19) -0.0125(17)
C8 0.049(2) 0.098(3) 0.041(2) 0.009(2) 0.0273(17) -0.001(2)
C9 0.0422(19) 0.055(2) 0.058(2) -0.0287(18) 0.0115(17) 0.0016(17)
C10 0.054(2) 0.041(2) 0.074(3) 0.0148(18) 0.034(2) 0.0195(17)
C11 0.0352(16) 0.0327(16) 0.0248(14) 0.0007(12) -0.0005(12) 0.0079(13)
C12 0.0256(14) 0.0471(18) 0.0216(14) 0.0061(13) 0.0034(11) 0.0068(13)
C13 0.0257(14) 0.0355(15) 0.0256(14) 0.0011(12) -0.0008(11) -0.0007(13)
C14 0.0318(15) 0.0490(19) 0.0163(13) 0.0009(13) 0.0027(11) 0.0052(14)
C15 0.0380(16) 0.0379(17) 0.0244(14) 0.0108(13) 0.0030(12) -0.0029(14)
C16 0.059(2) 0.049(2) 0.050(2) -0.0117(18) -0.0100(18) 0.0255(19)
C17 0.0269(16) 0.091(3) 0.0404(19) 0.0136(19) 0.0110(14) 0.0106(18)
C18 0.045(2) 0.043(2) 0.066(2) -0.0066(18) 0.0001(18) -0.0120(17)
C19 0.053(2) 0.085(3) 0.0248(16) -0.0093(17) 0.0090(15) 0.008(2)
C20 0.065(3) 0.063(3) 0.058(2) 0.031(2) 0.010(2) -0.012(2)
C21 0.0292(14) 0.0240(13) 0.0159(12) 0.0054(10) 0.0108(10) 0.0065(11)
C22 0.059(2) 0.0288(16) 0.0406(18) 0.0009(13) 0.0281(16) 0.0004(15)
C23 0.098(3) 0.046(2) 0.042(2) 0.0140(17) 0.027(2) 0.001(2)
C24 0.083(3) 0.0372(19) 0.052(2) -0.0028(17) 0.030(2) -0.0136(19)
C25 0.0456(18) 0.0364(16) 0.0307(16) 0.0038(13) 0.0161(14) 0.0118(14)
C26 0.046(2) 0.056(2) 0.0448(19) -0.0051(17) 0.0200(16) 0.0066(18)
C27 0.075(3) 0.072(3) 0.091(3) 0.008(2) 0.054(3) 0.026(2)
C28 0.087(3) 0.056(2) 0.065(3) 0.012(2) 0.048(2) 0.006(2)
C29 0.0461(19) 0.054(2) 0.0259(15) -0.0010(15) 0.0076(14) 0.0099(17)
C30 0.0420(19) 0.074(3) 0.0416(19) 0.0034(18) 0.0121(16) -0.0041(18)
C31 0.052(2) 0.135(5) 0.050(2) 0.023(3) -0.011(2) -0.040(3)
C32 0.052(2) 0.072(3) 0.069(3) -0.038(2) 0.020(2) -0.013(2)
